data_7017909
loop_
_publ_author_name
'McCarty, W. Jeffrey'
'Yang, Xiaoping'
'DePue Anderson, Lauren J'
'Jones, Richard A.'

_publ_section_title
;
 Dinuclear Rh(II) pyrazolates as CVD precursors for rhodium thin films.
;
_journal_issue 1
_journal_name_full 'Dalton transactions (Cambridge, England : 2003)'
_journal_page_first 173
_journal_page_last 179
_journal_paper_doi 10.1039/c1dt11649e
_journal_volume 41
_journal_year 2012
_chemical_formula_moiety 'C20 H4 F24 N8 Rh2, H4 O2'
_chemical_formula_sum 'C20 H8 F24 N8 O2 Rh2'
_chemical_formula_weight 1054.16
_chemical_name_common
;Di-rhodium(ii) tetrakis (mu-(3,5-
bis(trifluoromethyl)pyrazolate))
;
_chemical_name_systematic
;
?
;
_space_group_IT_number 14
_symmetry_cell_setting monoclinic
_symmetry_space_group_name_Hall '-P 2yn'
_symmetry_space_group_name_H-M 'P 1 21/n 1'
_atom_sites_solution_hydrogens geom
_atom_sites_solution_primary direct
_atom_sites_solution_secondary difmap
_audit_creation_method SHELXL-97
_cell_angle_alpha 90.00
_cell_angle_beta 103.683(3)
_cell_angle_gamma 90.00
_cell_formula_units_Z 2
_cell_length_a 9.2451(11)
_cell_length_b 18.048(2)
_cell_length_c 9.3478(11)
_cell_measurement_reflns_used 22309
_cell_measurement_temperature 100(2)
_cell_measurement_theta_max 27.48
_cell_measurement_theta_min 3.01
_cell_volume 1515.5(3)
_computing_cell_refinement 'CrystalClear (Rigaku Inc., 2008)'
_computing_data_collection 'CrystalClear (Rigaku Inc., 2008)'
_computing_data_reduction
;
'CrystalClear (Rigaku Inc., 2008)'
;
_computing_molecular_graphics 'Ortep-3 for Windows (Farrugia, 1997)'
_computing_publication_material 'CIFTAB (Sheldrick, 2008)'
_computing_structure_refinement 'SHELXL-97 (Sheldrick, 1997)'
_computing_structure_solution
;

SIR97 - Altomare A., Burla M.C., Camalli M., Cascarano G.L., Giacovazzo C.,
Guagliardi A., Moliterni A.G.G., Polidori G.,Spagna R.
;
_diffrn_ambient_temperature 100(2)
_diffrn_measured_fraction_theta_full 0.995
_diffrn_measured_fraction_theta_max 0.995
_diffrn_measurement_device_type 'Rigaku AFC-12 with Saturn 724+CCD'
_diffrn_measurement_method \w-scans
_diffrn_radiation_monochromator graphite
_diffrn_radiation_source 'fine-focus sealed tube'
_diffrn_radiation_type MoK\a
_diffrn_radiation_wavelength 0.71073
_diffrn_reflns_av_R_equivalents 0.0441
_diffrn_reflns_av_sigmaI/netI 0.0245
_diffrn_reflns_limit_h_max 11
_diffrn_reflns_limit_h_min -11
_diffrn_reflns_limit_k_max 23
_diffrn_reflns_limit_k_min -23
_diffrn_reflns_limit_l_max 12
_diffrn_reflns_limit_l_min -12
_diffrn_reflns_number 27098
_diffrn_reflns_theta_full 27.48
_diffrn_reflns_theta_max 27.48
_diffrn_reflns_theta_min 3.01
_exptl_absorpt_coefficient_mu 1.277
_exptl_absorpt_correction_T_max 0.9627
_exptl_absorpt_correction_T_min 0.9273
_exptl_absorpt_correction_type multi-scan
_exptl_absorpt_process_details
;
Abscor. T. Higashi (2001).
The Rigaku Corporation, Tokyo, Japan.
;
_exptl_crystal_colour red
_exptl_crystal_density_diffrn 2.310
_exptl_crystal_density_method 'not measured'
_exptl_crystal_description block
_exptl_crystal_F_000 1012
_exptl_crystal_size_max 0.06
_exptl_crystal_size_mid 0.05
_exptl_crystal_size_min 0.03
_refine_diff_density_max 0.446
_refine_diff_density_min -0.542
_refine_diff_density_rms 0.083
_refine_ls_extinction_method none
_refine_ls_goodness_of_fit_ref 1.100
_refine_ls_hydrogen_treatment constr
_refine_ls_matrix_type full
_refine_ls_number_parameters 254
_refine_ls_number_reflns 3456
_refine_ls_number_restraints 0
_refine_ls_restrained_S_all 1.100
_refine_ls_R_factor_all 0.0292
_refine_ls_R_factor_gt 0.0260
_refine_ls_shift/su_max 0.000
_refine_ls_shift/su_mean 0.000
_refine_ls_structure_factor_coef Fsqd
_refine_ls_weighting_details 'calc w=1/[\s^2^(Fo^2^)+(0.0000P)^2^+3.4419P] where P=(Fo^2^+2Fc^2^)/3'
_refine_ls_weighting_scheme calc
_refine_ls_wR_factor_gt 0.0561
_refine_ls_wR_factor_ref 0.0574
_reflns_number_gt 3152
_reflns_number_total 3456
_reflns_threshold_expression >2sigma(I)
_cod_data_source_file c1dt11649e.txt
_cod_data_source_block shelxl1
_cod_original_sg_symbol_H-M P21/n
_cod_database_code 7017909

loop_
_symmetry_equiv_pos_as_xyz
'x, y, z'
'-x+1/2, y+1/2, -z+1/2'
'-x, -y, -z'
'x-1/2, -y-1/2, z-1/2'

loop_
_atom_site_label
_atom_site_type_symbol
_atom_site_fract_x
_atom_site_fract_y
_atom_site_fract_z
_atom_site_U_iso_or_equiv
_atom_site_adp_type
_atom_site_occupancy
_atom_site_symmetry_multiplicity
_atom_site_calc_flag
_atom_site_refinement_flags
C1 C 0.2621(3) -0.10006(13) -0.2904(3) 0.0140(5) Uani 1 1 d .
C2 C 0.1029(3) -0.09261(13) -0.2847(2) 0.0115(4) Uani 1 1 d .
C3 C -0.0246(3) -0.11710(14) -0.3855(3) 0.0146(5) Uani 1 1 d .
H3 H -0.0306 -0.1438 -0.4718 0.018 Uiso 1 1 calc R
C4 C 0.2859(3) -0.17638(13) 0.2407(3) 0.0143(5) Uani 1 1 d .
C5 C 0.1236(3) -0.15871(13) 0.1987(2) 0.0117(4) Uani 1 1 d .
C6 C 0.3045(3) 0.10160(15) 0.3840(3) 0.0168(5) Uani 1 1 d .
C7 C 0.1408(3) 0.09207(13) 0.3264(2) 0.0123(4) Uani 1 1 d .
C8 C 0.2813(3) 0.16800(13) -0.1468(3) 0.0125(4) Uani 1 1 d .
C9 C 0.1197(2) 0.15509(12) -0.1562(2) 0.0106(4) Uani 1 1 d .
C10 C -0.0028(3) 0.19759(13) -0.2244(3) 0.0129(4) Uani 1 1 d .
H4 H -0.0035 0.2419 -0.2754 0.016 Uiso 1 1 calc R
F1 F 0.27569(16) -0.14269(9) -0.40341(16) 0.0224(3) Uani 1 1 d .
F2 F 0.32429(16) -0.03430(9) -0.30607(18) 0.0233(3) Uani 1 1 d .
F3 F 0.34657(16) -0.13036(9) -0.16708(16) 0.0218(3) Uani 1 1 d .
F4 F 0.31405(16) -0.23428(8) 0.33229(18) 0.0241(3) Uani 1 1 d .
F5 F 0.34029(17) -0.19268(10) 0.12353(17) 0.0278(4) Uani 1 1 d .
F6 F 0.36774(16) -0.11917(9) 0.30847(18) 0.0231(3) Uani 1 1 d .
F7 F 0.33452(19) 0.14696(14) 0.4985(2) 0.0553(7) Uani 1 1 d .
F8 F 0.37429(18) 0.03769(10) 0.4228(2) 0.0378(5) Uani 1 1 d .
F9 F 0.36986(17) 0.13027(10) 0.28226(18) 0.0276(4) Uani 1 1 d .
F10 F 0.30133(16) 0.22114(8) -0.23927(17) 0.0215(3) Uani 1 1 d .
F11 F 0.35717(17) 0.18758(12) -0.01204(17) 0.0333(4) Uani 1 1 d .
F12 F 0.34834(17) 0.10664(8) -0.1813(2) 0.0276(4) Uani 1 1 d .
N1 N 0.0650(2) -0.05592(10) -0.1740(2) 0.0101(4) Uani 1 1 d .
N2 N 0.0764(2) -0.09685(10) 0.1208(2) 0.0102(4) Uani 1 1 d .
N3 N 0.0867(2) 0.05533(11) 0.2005(2) 0.0105(4) Uani 1 1 d .
N4 N 0.0745(2) 0.09491(10) -0.0939(2) 0.0093(4) Uani 1 1 d .
O1 O 0.38416(19) -0.00544(10) 0.0817(2) 0.0191(4) Uani 1 1 d .
Rh1 Rh 0.130220(17) -0.001291(9) 0.024515(17) 0.00777(6) Uani 1 1 d .
H1 H 0.4121 0.0371 0.0817 0.068 Uiso 1 1 d .
H2 H 0.4318 -0.0137 0.1640 0.074(16) Uiso 1 1 d .

loop_
_atom_site_aniso_label
_atom_site_aniso_U_11
_atom_site_aniso_U_22
_atom_site_aniso_U_33
_atom_site_aniso_U_23
_atom_site_aniso_U_13
_atom_site_aniso_U_12
C1 0.0133(11) 0.0158(11) 0.0139(11) -0.0049(9) 0.0053(9) -0.0004(9)
C2 0.0100(11) 0.0121(11) 0.0136(10) -0.0003(8) 0.0050(8) 0.0006(8)
C3 0.0110(11) 0.0212(12) 0.0118(10) -0.0050(9) 0.0030(9) -0.0017(9)
C4 0.0121(11) 0.0146(11) 0.0161(11) 0.0054(9) 0.0030(9) 0.0027(9)
C5 0.0107(11) 0.0116(11) 0.0127(10) 0.0007(8) 0.0029(8) 0.0016(8)
C6 0.0104(11) 0.0252(13) 0.0143(11) -0.0054(9) 0.0017(9) 0.0005(9)
C7 0.0097(11) 0.0160(11) 0.0106(10) -0.0009(9) 0.0009(8) -0.0009(9)
C8 0.0117(11) 0.0115(11) 0.0149(10) 0.0010(8) 0.0046(8) 0.0011(8)
C9 0.0096(10) 0.0110(10) 0.0116(10) -0.0002(8) 0.0034(8) -0.0010(8)
C10 0.0117(11) 0.0116(11) 0.0154(10) 0.0021(9) 0.0030(8) 0.0005(9)
F1 0.0171(7) 0.0306(8) 0.0224(8) -0.0128(6) 0.0102(6) 0.0009(6)
F2 0.0157(7) 0.0194(8) 0.0376(9) -0.0012(7) 0.0121(7) -0.0035(6)
F3 0.0119(7) 0.0324(9) 0.0202(7) 0.0023(6) 0.0021(6) 0.0074(6)
F4 0.0141(7) 0.0216(8) 0.0351(9) 0.0157(7) 0.0028(6) 0.0060(6)
F5 0.0170(8) 0.0437(10) 0.0253(8) 0.0013(7) 0.0101(6) 0.0102(7)
F6 0.0115(7) 0.0216(8) 0.0321(8) 0.0018(6) -0.0029(6) -0.0029(6)
F7 0.0139(8) 0.1058(19) 0.0420(11) -0.0540(12) -0.0014(8) -0.0035(10)
F8 0.0142(8) 0.0383(10) 0.0564(12) 0.0269(9) -0.0004(8) 0.0050(7)
F9 0.0136(7) 0.0366(10) 0.0322(9) 0.0090(7) 0.0045(6) -0.0070(7)
F10 0.0161(7) 0.0171(7) 0.0341(8) 0.0101(6) 0.0115(6) -0.0013(6)
F11 0.0146(8) 0.0674(13) 0.0173(8) -0.0088(8) 0.0025(6) -0.0121(8)
F12 0.0177(8) 0.0134(7) 0.0568(11) -0.0007(7) 0.0193(8) 0.0026(6)
N1 0.0060(8) 0.0132(9) 0.0117(9) -0.0012(7) 0.0032(7) -0.0002(7)
N2 0.0058(9) 0.0116(9) 0.0131(9) 0.0012(7) 0.0024(7) -0.0004(7)
N3 0.0072(9) 0.0131(9) 0.0109(9) -0.0013(7) 0.0018(7) 0.0001(7)
N4 0.0056(8) 0.0106(9) 0.0115(8) 0.0013(7) 0.0017(7) 0.0007(7)
O1 0.0116(8) 0.0235(9) 0.0214(9) 0.0033(7) 0.0024(7) -0.0006(7)
Rh1 0.00520(9) 0.00956(9) 0.00867(9) 0.00014(6) 0.00189(6) 0.00056(6)

loop_
_atom_type_symbol
_atom_type_description
_atom_type_scat_dispersion_real
_atom_type_scat_dispersion_imag
_atom_type_scat_source
C C 0.0033 0.0016 'International Tables Vol C Tables 4.2.6.8 and 6.1.1.4'
H H 0.0000 0.0000 'International Tables Vol C Tables 4.2.6.8 and 6.1.1.4'
F F 0.0171 0.0103 'International Tables Vol C Tables 4.2.6.8 and 6.1.1.4'
N N 0.0061 0.0033 'International Tables Vol C Tables 4.2.6.8 and 6.1.1.4'
O O 0.0106 0.0060 'International Tables Vol C Tables 4.2.6.8 and 6.1.1.4'
Rh Rh -1.1178 0.9187 'International Tables Vol C Tables 4.2.6.8 and 6.1.1.4'

loop_
_geom_angle_atom_site_label_1
_geom_angle_atom_site_label_2
_geom_angle_atom_site_label_3
_geom_angle
_geom_angle_site_symmetry_1
_geom_angle_site_symmetry_3
F1 C1 F2 107.45(19) . .
F1 C1 F3 107.39(19) . .
F2 C1 F3 106.01(19) . .
F1 C1 C2 111.02(19) . .
F2 C1 C2 112.1(2) . .
F3 C1 C2 112.56(19) . .
N1 C2 C3 110.2(2) . .
N1 C2 C1 120.8(2) . .
C3 C2 C1 129.0(2) . .
C7 C3 C2 103.7(2) 3 .
C7 C3 H3 128.2 3 .
C2 C3 H3 128.2 . .
F4 C4 F5 107.31(19) . .
F4 C4 F6 107.16(19) . .
F5 C4 F6 105.94(19) . .
F4 C4 C5 111.52(19) . .
F5 C4 C5 112.34(19) . .
F6 C4 C5 112.21(19) . .
N2 C5 C10 110.0(2) . 3
N2 C5 C4 119.7(2) . .
C10 C5 C4 130.3(2) 3 .
F7 C6 F8 108.7(2) . .
F7 C6 F9 106.9(2) . .
F8 C6 F9 104.9(2) . .
F7 C6 C7 111.3(2) . .
F8 C6 C7 112.6(2) . .
F9 C6 C7 112.1(2) . .
N3 C7 C3 110.2(2) . 3
N3 C7 C6 120.6(2) . .
C3 C7 C6 129.1(2) 3 .
F10 C8 F11 107.35(19) . .
F10 C8 F12 107.12(18) . .
F11 C8 F12 105.9(2) . .
F10 C8 C9 111.40(19) . .
F11 C8 C9 113.04(19) . .
F12 C8 C9 111.64(19) . .
N4 C9 C10 110.0(2) . .
N4 C9 C8 120.6(2) . .
C10 C9 C8 129.4(2) . .
C5 C10 C9 104.1(2) 3 .
C5 C10 H4 128.0 3 .
C9 C10 H4 128.0 . .
C2 N1 N3 107.93(18) . 3
C2 N1 Rh1 148.82(16) . .
N3 N1 Rh1 103.22(13) 3 .
C5 N2 N4 107.95(18) . 3
C5 N2 Rh1 148.09(16) . .
N4 N2 Rh1 103.95(13) 3 .
C7 N3 N1 108.01(18) . 3
C7 N3 Rh1 147.74(16) . .
N1 N3 Rh1 104.24(13) 3 .
C9 N4 N2 108.03(18) . 3
C9 N4 Rh1 148.26(16) . .
N2 N4 Rh1 103.70(13) 3 .
Rh1 O1 H1 106.22(14) . .
Rh1 O1 H2 121.99(15) . .
H1 O1 H2 94.20(19) . .
N3 Rh1 N4 86.52(7) . .
N3 Rh1 N2 87.33(7) . .
N4 Rh1 N2 152.34(7) . .
N3 Rh1 N1 152.51(7) . .
N4 Rh1 N1 86.38(7) . .
N2 Rh1 N1 86.76(7) . .
N3 Rh1 O1 102.38(7) . .
N4 Rh1 O1 105.45(7) . .
N2 Rh1 O1 102.21(7) . .
N1 Rh1 O1 105.11(7) . .
N3 Rh1 Rh1 76.10(5) . 3
N4 Rh1 Rh1 76.29(5) . 3
N2 Rh1 Rh1 76.05(5) . 3
N1 Rh1 Rh1 76.42(5) . 3
O1 Rh1 Rh1 177.68(5) . 3

loop_
_geom_bond_atom_site_label_1
_geom_bond_atom_site_label_2
_geom_bond_distance
_geom_bond_site_symmetry_2
C1 F1 1.337(3) .
C1 F2 1.342(3) .
C1 F3 1.346(3) .
C1 C2 1.491(3) .
C2 N1 1.343(3) .
C2 C3 1.395(3) .
C3 C7 1.394(3) 3
C3 H3 0.9300 .
C4 F4 1.337(3) .
C4 F5 1.342(3) .
C4 F6 1.347(3) .
C4 C5 1.493(3) .
C5 N2 1.348(3) .
C5 C10 1.387(3) 3
C6 F7 1.324(3) .
C6 F8 1.329(3) .
C6 F9 1.345(3) .
C6 C7 1.492(3) .
C7 N3 1.341(3) .
C7 C3 1.394(3) 3
C8 F10 1.333(3) .
C8 F11 1.337(3) .
C8 F12 1.345(3) .
C8 C9 1.494(3) .
C9 N4 1.345(3) .
C9 C10 1.391(3) .
C10 C5 1.387(3) 3
C10 H4 0.9300 .
N1 N3 1.365(3) 3
N1 Rh1 2.0613(19) .
N2 N4 1.359(2) 3
N2 Rh1 2.0600(19) .
N3 N1 1.365(3) 3
N3 Rh1 2.0555(19) .
N4 N2 1.359(2) 3
N4 Rh1 2.0578(18) .
O1 Rh1 2.2824(17) .
O1 H1 0.8100(18) .
O1 H2 0.8049(18) .
Rh1 Rh1 2.3426(4) 3

loop_
_geom_hbond_atom_site_label_D
_geom_hbond_atom_site_label_H
_geom_hbond_atom_site_label_A
_geom_hbond_distance_DH
_geom_hbond_distance_HA
_geom_hbond_distance_DA
_geom_hbond_angle_DHA
_geom_hbond_site_symmetry_A
O1 H1 F9 0.8100(18) 2.6156(18) 3.106(3) 120.51(13) .
O1 H2 F6 0.8049(18) 2.4852(16) 2.980(2) 120.97(13) .
O1 H2 F2 0.8049(18) 2.4865(15) 3.083(2) 131.91(13) 3_655
O1 H2 F12 0.8049(18) 2.6108(15) 3.038(2) 114.85(13) 3_655
O1 H1 O1 0.8100(18) 2.7511(18) 2.917(3) 93.63(13) 3_655
